data_7061381
loop_
_publ_author_name
'Qin, Ling'
'Zheng, Qi-Ming'
'Liu, Jin-Liang'
'Zhou, Xiao-Yan'
'Wang, Yan-Qing'
'Zhang, Ming-Dao'

_publ_section_title
;
 Structural regulation of Co-based coordination polymers by adjusting
 solvent polarity toward electrocatalytic hydrogen evolution performance
;
_journal_issue 16
_journal_name_full 'New Journal of Chemistry'
_journal_page_first 7355
_journal_page_last 7365
_journal_paper_doi 10.1039/D2NJ00945E
_journal_volume 46
_journal_year 2022
_chemical_formula_moiety 'C18 H12 Co N4 O4 S, C3 H7 N1 O1'
_chemical_formula_sum 'C21 H19 Co N5 O5 S'
_chemical_formula_weight 512.415
_space_group_crystal_system monoclinic
_space_group_IT_number 14
_space_group_name_Hall '-P 2yn'
_space_group_name_H-M_alt 'P 1 21/n 1'
_symmetry_Int_Tables_number 14
_audit_creation_date 2022-03-04
_audit_creation_method
;
Olex2 1.5-dev
(compiled 2022.02.18 svn.r4bb5f11b for OlexSys, GUI svn.r6444)
;
_audit_update_record
;
2022-03-09 deposited with the CCDC.	2022-03-10 downloaded from the CCDC.
;
_cell_angle_alpha 90
_cell_angle_beta 107.326(8)
_cell_angle_gamma 90
_cell_formula_units_Z 4
_cell_length_a 11.0618(8)
_cell_length_b 16.0358(8)
_cell_length_c 12.1420(9)
_cell_measurement_reflns_used 14038
_cell_measurement_temperature 293(2)
_cell_measurement_theta_max 29.4
_cell_measurement_theta_min 3.4
_cell_volume 2056.1(3)
_computing_cell_refinement 'Bruker FRAMBO'
_computing_data_collection 'Bruker FRAMBO'
_computing_data_reduction 'Bruker SAINT'
_computing_molecular_graphics 'Olex2 1.5-dev (Dolomanov et al., 2009)'
_computing_publication_material 'Olex2 1.5-dev (Dolomanov et al., 2009)'
_computing_structure_refinement 'olex2.refine 1.5-dev (Bourhis et al., 2015)'
_computing_structure_solution 'Bruker SHELXTL'
_diffrn_measured_fraction_theta_full 0.9973
_diffrn_measured_fraction_theta_max 0.9975
_diffrn_measurement_device_type 'Bruker APEX-II CCD'
_diffrn_measurement_method '\f and \w scans'
_diffrn_radiation_type 'Mo K\a'
_diffrn_radiation_wavelength 0.71073
_diffrn_reflns_av_R_equivalents 0.0569
_diffrn_reflns_av_unetI/netI 0.0826
_diffrn_reflns_Laue_measured_fraction_full 0.9973
_diffrn_reflns_Laue_measured_fraction_max 0.9975
_diffrn_reflns_limit_h_max 14
_diffrn_reflns_limit_h_min -15
_diffrn_reflns_limit_k_max 20
_diffrn_reflns_limit_k_min -20
_diffrn_reflns_limit_l_max 16
_diffrn_reflns_limit_l_min -16
_diffrn_reflns_number 14038
_diffrn_reflns_point_group_measured_fraction_full 0.9973
_diffrn_reflns_point_group_measured_fraction_max 0.9975
_diffrn_reflns_theta_full 25.2417
_diffrn_reflns_theta_max 26.00
_diffrn_reflns_theta_min 3.35
_exptl_absorpt_coefficient_mu 0.984
_exptl_crystal_colour purple
_exptl_crystal_density_diffrn 1.655
_exptl_crystal_description block
_exptl_crystal_F_000 1054.645
_exptl_crystal_size_max 0.3
_exptl_crystal_size_mid 0.26
_exptl_crystal_size_min 0.24
_refine_diff_density_max 0.5067
_refine_diff_density_min -0.5494
_refine_diff_density_rms 0.1318
_refine_ls_d_res_high 0.8107
_refine_ls_d_res_low 6.0746
_refine_ls_goodness_of_fit_ref 1.0507
_refine_ls_hydrogen_treatment constr
_refine_ls_matrix_type full
_refine_ls_number_constraints 45
_refine_ls_number_parameters 323
_refine_ls_number_reflns 4025
_refine_ls_number_restraints 20
_refine_ls_restrained_S_all 1.0451
_refine_ls_R_factor_all 0.0662
_refine_ls_R_factor_gt 0.0455
_refine_ls_shift/su_max -0.0005
_refine_ls_shift/su_mean 0.0000
_refine_ls_structure_factor_coef Fsqd
_refine_ls_weighting_details 'w=1/[\s^2^(Fo^2^)+(0.0250P)^2^+0.2076P] where P=(Fo^2^+2Fc^2^)/3'
_refine_ls_weighting_scheme calc
_refine_ls_wR_factor_gt 0.0777
_refine_ls_wR_factor_ref 0.0856
_reflns_Friedel_coverage 0.0
_reflns_limit_h_max 8
_reflns_limit_h_min -13
_reflns_limit_k_max 19
_reflns_limit_k_min 0
_reflns_limit_l_max 14
_reflns_limit_l_min -7
_reflns_number_gt 3113
_reflns_number_total 4025
_reflns_threshold_expression I>=2u(I)
_cod_data_source_file d2nj00945e2.cif
_cod_data_source_block 3
_cod_depositor_comments 'Adding full bibliography for 7061379--7061381.cif.'
_cod_original_sg_symbol_Hall '-P 2ybc (x-z,y,z)'
_cod_database_code 7061381
_olex2_refinement_description
;
1. Fixed Uiso
 At 1.2 times of:
  All C(H) groups
 At 1.5 times of:
  All C(H,H,H) groups
2. Restrained distances
 C19-N5 \\sim C19A-N5A
 with sigma of 0.02
 C20-N5 \\sim C20A-N5A
 with sigma of 0.02
 N5-O5 \\sim N5A-O5A
 with sigma of 0.04
 C21-N5 \\sim C21A-N5A
 with sigma of 0.02
 C21-O5 \\sim C21A-O5A
 with sigma of 0.02
 C20-C21 \\sim C20A-C21A
 with sigma of 0.04
 C19-C20 \\sim C19A-C20A
 with sigma of 0.04
 C19-C21 \\sim C19A-C21A
 with sigma of 0.04
3. Uiso/Uaniso restraints and constraints
C21A \\sim N5A \\sim C19A \\sim C20A \\sim O5A: within 2A with sigma of 0.04
and sigma for terminal atoms of 0.08 within 2A
4. Others
 Sof(N5A)=Sof(C19A)=Sof(H19d)=Sof(H19e)=Sof(H19f)=Sof(C20A)=Sof(H20d)=
 Sof(H20e)=Sof(H20f)=Sof(C21A)=Sof(H21A)=Sof(O5A)=Sof(H19d)=Sof(H19e)=Sof(H19f)=
 Sof(H20d)=Sof(H20e)=Sof(H20f)=Sof(H21A)=1-FVAR(1)
 Sof(C19)=Sof(H19a)=Sof(H19b)=Sof(H19c)=Sof(C20)=Sof(H20a)=Sof(H20b)=Sof(H20c)=
 Sof(C21)=Sof(H21)=Sof(N5)=Sof(O5)=Sof(H19a)=Sof(H19b)=Sof(H19c)=Sof(H20a)=
 Sof(H20b)=Sof(H20c)=Sof(H21)=FVAR(1)
5.a Aromatic/amide H refined with riding coordinates:
 C3(H3), C4(H4), C7(H7), C8(H8), C9(H9), C11(H11), C12(H12), C14(H14),
 C15(H15), C16(H16), C17(H17), C18(H18), C21(H21), C21A(H21A)
5.b Idealised Me refined as rotating group:
 C19(H19a,H19b,H19c), C20(H20a,H20b,H20c), C19A(H19d,H19e,H19f), C20A(H20d,
 H20e,H20f)
;
_olex2_submission_special_instructions 'No special instructions were received'

loop_
_space_group_symop_id
_space_group_symop_operation_xyz
1 x,y,z
2 -x+1/2,y+1/2,-z+1/2
3 -x,-y,-z
4 x-1/2,-y-1/2,z-1/2

loop_
_atom_site_label
_atom_site_type_symbol
_atom_site_fract_x
_atom_site_fract_y
_atom_site_fract_z
_atom_site_U_iso_or_equiv
_atom_site_adp_type
_atom_site_occupancy
_atom_site_refinement_flags_posn
_atom_site_disorder_group
C1 C 0.2661(3) 0.16055(18) 0.6887(3) 0.0229(7) Uani 1.000000 . .
C2 C 0.2200(3) 0.23997(17) 0.7285(2) 0.0201(7) Uani 1.000000 . .
C3 C 0.2468(3) 0.31948(17) 0.7062(3) 0.0271(7) Uani 1.000000 . .
H3 H 0.2983(3) 0.33307(17) 0.6607(3) 0.0326(9) Uiso 1.000000 R .
C4 C 0.1892(3) 0.37941(17) 0.7585(3) 0.0250(7) Uani 1.000000 . .
H4 H 0.1988(3) 0.43660(17) 0.7515(3) 0.0300(9) Uiso 1.000000 R .
C5 C 0.1179(3) 0.34475(16) 0.8206(2) 0.0194(7) Uani 1.000000 . .
C6 C 0.0450(3) 0.38945(17) 0.8860(2) 0.0189(7) Uani 1.000000 . .
C7 C 0.1572(3) 0.0010(2) 0.4550(3) 0.0331(8) Uani 1.000000 . .
H7 H 0.1655(3) -0.0261(2) 0.5246(3) 0.0397(10) Uiso 1.000000 R .
C8 C 0.0559(3) -0.00525(19) 0.3614(3) 0.0326(8) Uani 1.000000 . .
H8 H -0.0169(3) -0.03659(19) 0.3540(3) 0.0391(10) Uiso 1.000000 R .
C9 C 0.1983(3) 0.07749(18) 0.3275(3) 0.0256(7) Uani 1.000000 . .
H9 H 0.2388(3) 0.11342(18) 0.2898(3) 0.0307(9) Uiso 1.000000 R .
C10 C 0.0001(3) 0.06079(17) 0.1656(3) 0.0226(7) Uani 1.000000 . .
C11 C -0.0905(3) 0.00321(18) 0.1095(3) 0.0252(7) Uani 1.000000 . .
H11 H -0.0984(3) -0.04682(18) 0.1455(3) 0.0302(9) Uiso 1.000000 R .
C12 C -0.1690(3) 0.01997(17) 0.0003(3) 0.0248(7) Uani 1.000000 . .
H12 H -0.2293(3) -0.01896(17) -0.0378(3) 0.0298(9) Uiso 1.000000 R .
C13 C -0.1580(3) 0.09499(17) -0.0525(2) 0.0204(7) Uani 1.000000 . .
C14 C -0.0685(3) 0.15266(17) 0.0040(3) 0.0245(7) Uani 1.000000 . .
H14 H -0.0612(3) 0.20314(17) -0.0312(3) 0.0294(9) Uiso 1.000000 R .
C15 C 0.0102(3) 0.13518(17) 0.1128(3) 0.0270(8) Uani 1.000000 . .
H15 H 0.0706(3) 0.17403(17) 0.1508(3) 0.0324(9) Uiso 1.000000 R .
C16 C -0.3455(3) 0.07293(18) -0.2266(3) 0.0233(7) Uani 1.000000 . .
H16 H -0.3770(3) 0.02554(18) -0.2004(3) 0.0280(8) Uiso 1.000000 R .
C17 C -0.3220(3) 0.17482(18) -0.3318(3) 0.0283(8) Uani 1.000000 . .
H17 H -0.3357(3) 0.21146(18) -0.3937(3) 0.0340(9) Uiso 1.000000 R .
C18 C -0.2244(3) 0.17917(19) -0.2341(3) 0.0311(8) Uani 1.000000 . .
H18 H -0.1597(3) 0.21856(19) -0.2164(3) 0.0373(10) Uiso 1.000000 R .
C19 C 0.4787(5) 0.1049(3) -0.0284(4) 0.0702(18) Uani 0.888(6) D 1
C20 C 0.5176(5) 0.2544(4) -0.0556(4) 0.076(2) Uani 0.888(6) D 1
C21 C 0.3879(5) 0.2083(3) 0.0637(4) 0.0492(14) Uani 0.888(6) D 1
Co1 Co 0.41886(4) 0.08500(2) 0.55432(3) 0.01679(12) Uani 1.000000 . .
N1 N 0.2465(2) 0.05255(14) 0.4345(2) 0.0238(6) Uani 1.000000 . .
N2 N 0.0817(2) 0.04417(14) 0.2789(2) 0.0238(6) Uani 1.000000 . .
N3 N -0.3985(2) 0.10819(14) -0.3266(2) 0.0216(6) Uani 1.000000 . .
N4 N -0.2391(2) 0.11372(13) -0.1655(2) 0.0218(6) Uani 1.000000 . .
N5 N 0.4587(7) 0.1903(4) -0.0043(7) 0.0502(16) Uani 0.888(6) D 1
O1 O 0.3462(2) 0.17165(12) 0.63346(19) 0.0335(6) Uani 1.000000 . .
O2 O 0.2263(2) 0.09365(12) 0.7127(2) 0.0390(6) Uani 1.000000 . .
O3 O -0.02064(19) 0.34803(12) 0.93536(17) 0.0250(5) Uani 1.000000 . .
O4 O 0.0541(2) 0.46688(11) 0.88996(19) 0.0324(6) Uani 1.000000 . .
O5 O 0.3341(6) 0.1560(4) 0.1077(6) 0.0670(18) Uani 0.888(6) D 1
S3 S 0.12247(7) 0.23740(4) 0.81533(7) 0.02222(19) Uani 1.000000 . .
N5A N 0.448(7) 0.212(2) -0.009(7) 0.046(15) Uiso 0.112(6) D 2
C19A C 0.431(3) 0.2996(17) 0.016(3) 0.049(11) Uiso 0.112(6) D 2
C20A C 0.542(4) 0.197(3) -0.065(4) 0.074(15) Uiso 0.112(6) D 2
C21A C 0.406(4) 0.159(3) 0.055(4) 0.072(14) Uiso 0.112(6) D 2
O5A O 0.343(4) 0.176(3) 0.121(4) 0.027(9) Uiso 0.112(6) D 2
H19a H 0.434(3) 0.0926(6) -0.1074(9) 0.105(3) Uiso 0.888(6) GR 1
H19b H 0.5675(6) 0.0952(6) -0.015(3) 0.105(3) Uiso 0.888(6) GR 1
H19c H 0.448(3) 0.0694(3) 0.021(2) 0.105(3) Uiso 0.888(6) GR 1
H20a H 0.6079(6) 0.2482(14) -0.028(2) 0.114(3) Uiso 0.888(6) GR 1
H20b H 0.489(3) 0.2488(15) -0.1381(5) 0.114(3) Uiso 0.888(6) GR 1
H20c H 0.494(3) 0.3084(4) -0.034(3) 0.114(3) Uiso 0.888(6) GR 1
H21 H 0.3780(5) 0.2643(3) 0.0794(4) 0.0590(17) Uiso 0.888(6) R 1
H19d H 0.512(4) 0.326(4) 0.043(18) 0.073(16) Uiso 0.112(6) GR 2
H19e H 0.380(18) 0.327(4) -0.053(5) 0.073(16) Uiso 0.112(6) GR 2
H19f H 0.389(19) 0.3033(17) 0.075(14) 0.073(16) Uiso 0.112(6) GR 2
H20d H 0.511(10) 0.217(16) -0.144(7) 0.11(2) Uiso 0.112(6) GR 2
H20e H 0.618(9) 0.227(14) -0.026(14) 0.11(2) Uiso 0.112(6) GR 2
H20f H 0.56(2) 0.139(3) -0.06(2) 0.11(2) Uiso 0.112(6) GR 2
H21A H 0.425(4) 0.103(3) 0.049(4) 0.087(17) Uiso 0.112(6) R 2

loop_
_atom_site_aniso_label
_atom_site_aniso_U_11
_atom_site_aniso_U_22
_atom_site_aniso_U_33
_atom_site_aniso_U_12
_atom_site_aniso_U_13
_atom_site_aniso_U_23
C1 0.0200(17) 0.0240(17) 0.0226(18) 0.0021(14) 0.0031(14) -0.0073(14)
C2 0.0179(17) 0.0249(16) 0.0188(16) 0.0005(13) 0.0076(13) -0.0041(13)
C3 0.0291(19) 0.0283(17) 0.0310(19) -0.0032(15) 0.0196(16) -0.0048(15)
C4 0.0282(19) 0.0178(15) 0.0326(19) -0.0037(14) 0.0145(16) -0.0004(14)
C5 0.0186(17) 0.0194(15) 0.0202(17) 0.0017(13) 0.0059(14) -0.0013(13)
C6 0.0150(16) 0.0224(16) 0.0168(16) 0.0035(13) 0.0009(13) -0.0031(13)
C7 0.029(2) 0.043(2) 0.026(2) -0.0074(16) 0.0068(17) 0.0062(16)
C8 0.028(2) 0.0383(19) 0.031(2) -0.0119(16) 0.0075(17) 0.0080(16)
C9 0.0237(17) 0.0280(17) 0.0253(18) -0.0048(14) 0.0078(15) 0.0011(14)
C10 0.0202(17) 0.0233(15) 0.0245(18) 0.0012(13) 0.0070(14) -0.0009(14)
C11 0.0268(19) 0.0189(15) 0.0295(19) -0.0010(13) 0.0080(15) 0.0036(14)
C12 0.0199(17) 0.0228(16) 0.0279(19) -0.0054(13) 0.0014(15) 0.0011(14)
C13 0.0172(16) 0.0241(16) 0.0208(17) 0.0035(13) 0.0071(13) 0.0001(13)
C14 0.0291(19) 0.0205(15) 0.0244(18) -0.0031(14) 0.0089(15) 0.0019(14)
C15 0.0258(19) 0.0228(16) 0.031(2) -0.0074(14) 0.0071(16) -0.0040(14)
C16 0.0239(17) 0.0222(16) 0.0239(18) -0.0044(14) 0.0073(14) -0.0008(14)
C17 0.0290(19) 0.0247(16) 0.029(2) -0.0022(15) 0.0053(16) 0.0064(14)
C18 0.026(2) 0.0307(18) 0.034(2) -0.0085(15) 0.0048(17) 0.0085(15)
C19 0.057(4) 0.083(4) 0.075(4) 0.009(3) 0.027(3) -0.025(3)
C20 0.058(4) 0.109(5) 0.052(4) -0.020(4) 0.002(3) 0.020(4)
C21 0.038(3) 0.046(3) 0.053(3) 0.003(2) -0.002(3) -0.014(3)
Co1 0.0195(2) 0.0148(2) 0.0185(2) 0.00063(17) 0.00937(18) 0.00058(17)
N1 0.0209(15) 0.0273(14) 0.0231(15) 0.0006(12) 0.0065(12) 0.0002(12)
N2 0.0202(15) 0.0285(14) 0.0220(15) -0.0039(11) 0.0052(12) -0.0016(12)
N3 0.0215(15) 0.0219(13) 0.0197(14) 0.0011(11) 0.0036(12) -0.0023(11)
N4 0.0216(15) 0.0192(12) 0.0228(15) -0.0010(11) 0.0038(12) 0.0021(11)
N5 0.032(3) 0.070(4) 0.044(3) 0.004(3) 0.005(2) -0.005(4)
O1 0.0320(14) 0.0337(12) 0.0452(15) -0.0016(10) 0.0275(12) -0.0133(11)
O2 0.0475(16) 0.0206(12) 0.0571(17) 0.0001(11) 0.0279(13) -0.0030(11)
O3 0.0269(13) 0.0290(11) 0.0242(12) -0.0008(10) 0.0154(10) -0.0035(9)
O4 0.0367(14) 0.0154(11) 0.0444(15) 0.0032(10) 0.0109(12) -0.0084(10)
O5 0.057(3) 0.076(4) 0.073(3) -0.018(3) 0.027(2) -0.025(3)
S3 0.0258(5) 0.0179(4) 0.0283(5) 0.0007(3) 0.0162(4) -0.0013(3)

loop_
_atom_type_symbol
_atom_type_scat_dispersion_real
_atom_type_scat_dispersion_imag
_atom_type_scat_Cromer_Mann_a1
_atom_type_scat_Cromer_Mann_a2
_atom_type_scat_Cromer_Mann_a3
_atom_type_scat_Cromer_Mann_a4
_atom_type_scat_Cromer_Mann_b1
_atom_type_scat_Cromer_Mann_b2
_atom_type_scat_Cromer_Mann_b3
_atom_type_scat_Cromer_Mann_b4
_atom_type_scat_Cromer_Mann_c
_atom_type_scat_source
_atom_type_scat_dispersion_source
C 0.00347 0.00161 2.31000 1.02000 1.58860 0.86500 20.84390 10.20750 0.56870 51.65120 0.21560 'International Tables Volume C Table 6.1.1.4 (pp. 500-502)' 'Henke, Gullikson and Davis, At. Data and Nucl. Data Tables, 1993, 54, 2'
Co 0.35655 0.96576 12.28410 7.34090 4.00340 2.34880 4.27910 0.27840 13.53590 71.16920 1.01180 'International Tables Volume C Table 6.1.1.4 (pp. 500-502)' 'Henke, Gullikson and Davis, At. Data and Nucl. Data Tables, 1993, 54, 2'
H 0.00000 0.00000 0.49300 0.32291 0.14019 0.04081 10.51090 26.12570 3.14236 57.79970 0.00304 'International Tables Volume C Table 6.1.1.4 (pp. 500-502)' 'Henke, Gullikson and Davis, At. Data and Nucl. Data Tables, 1993, 54, 2'
N 0.00653 0.00323 12.21260 3.13220 2.01250 1.16630 0.00570 9.89330 28.99750 0.58260 -11.52900 'International Tables Volume C Table 6.1.1.4 (pp. 500-502)' 'Henke, Gullikson and Davis, At. Data and Nucl. Data Tables, 1993, 54, 2'
O 0.01158 0.00611 3.04850 2.28680 1.54630 0.86700 13.27710 5.70110 0.32390 32.90890 0.25080 'International Tables Volume C Table 6.1.1.4 (pp. 500-502)' 'Henke, Gullikson and Davis, At. Data and Nucl. Data Tables, 1993, 54, 2'
S 0.12424 0.12443 6.90530 5.20340 1.43790 1.58630 1.46790 22.21510 0.25360 56.17200 0.86690 'International Tables Volume C Table 6.1.1.4 (pp. 500-502)' 'Henke, Gullikson and Davis, At. Data and Nucl. Data Tables, 1993, 54, 2'

loop_
_geom_angle_atom_site_label_1
_geom_angle_atom_site_label_2
_geom_angle_atom_site_label_3
_geom_angle
_geom_angle_site_symmetry_1
_geom_angle_site_symmetry_3
_geom_angle_publ_flag
O1 C1 C2 114.0(3) . . ?
O2 C1 C2 118.9(3) . . ?
O2 C1 O1 127.1(3) . . ?
C3 C2 C1 128.1(3) . . ?
S3 C2 C1 120.8(2) . . ?
S3 C2 C3 111.1(2) . . ?
H3 C3 C2 123.30(18) . . ?
C4 C3 C2 113.4(3) . . ?
C4 C3 H3 123.30(17) . . ?
H4 C4 C3 123.62(17) . . ?
C5 C4 C3 112.8(3) . . ?
C5 C4 H4 123.62(17) . . ?
C6 C5 C4 126.8(3) . . ?
S3 C5 C4 111.0(2) . . ?
S3 C5 C6 122.1(2) . . ?
O3 C6 C5 119.0(2) . . ?
O4 C6 C5 117.0(3) . . ?
O4 C6 O3 124.0(3) . . ?
C8 C7 H7 124.51(19) . . ?
N1 C7 H7 124.51(17) . . ?
N1 C7 C8 111.0(3) . . ?
H8 C8 C7 127.10(19) . . ?
N2 C8 C7 105.8(3) . . ?
N2 C8 H8 127.10(17) . . ?
N1 C9 H9 124.31(17) . . ?
N2 C9 H9 124.31(17) . . ?
N2 C9 N1 111.4(3) . . ?
C15 C10 C11 119.8(3) . . ?
N2 C10 C11 120.5(3) . . ?
N2 C10 C15 119.7(3) . . ?
H11 C11 C10 119.99(18) . . ?
C12 C11 C10 120.0(3) . . ?
C12 C11 H11 119.99(17) . . ?
H12 C12 C11 120.08(17) . . ?
C13 C12 C11 119.8(3) . . ?
C13 C12 H12 120.08(17) . . ?
C14 C13 C12 120.1(3) . . ?
N4 C13 C12 120.7(3) . . ?
N4 C13 C14 119.3(3) . . ?
H14 C14 C13 120.14(17) . . ?
C15 C14 C13 119.7(3) . . ?
C15 C14 H14 120.14(17) . . ?
C14 C15 C10 120.6(3) . . ?
H15 C15 C10 119.71(18) . . ?
H15 C15 C14 119.71(17) . . ?
N3 C16 H16 124.00(17) . . ?
N4 C16 H16 124.00(16) . . ?
N4 C16 N3 112.0(3) . . ?
C18 C17 H17 125.00(18) . . ?
N3 C17 H17 125.00(17) . . ?
N3 C17 C18 110.0(3) . . ?
H18 C18 C17 126.75(18) . . ?
N4 C18 C17 106.5(3) . . ?
N4 C18 H18 126.75(17) . . ?
H19a C19 N5 109.5 . . ?
H19b C19 N5 109.5 . . ?
H19b C19 H19a 109.5 . . ?
H19c C19 N5 109.5 . . ?
H19c C19 H19a 109.5 . . ?
H19c C19 H19b 109.5 . . ?
H20a C20 N5 109.5 . . ?
H20b C20 N5 109.5 . . ?
H20b C20 H20a 109.5 . . ?
H20c C20 N5 109.5 . . ?
H20c C20 H20a 109.5 . . ?
H20c C20 H20b 109.5 . . ?
O5 C21 N5 124.7(7) . . ?
H21 C21 N5 117.7(4) . . ?
H21 C21 O5 117.7(4) . . ?
N3 Co1 N1 175.04(9) 1_656 . y
O1 Co1 N1 95.39(9) . . y
O1 Co1 N3 89.33(9) . 1_656 y
O3 Co1 N1 93.50(9) 4_665 . y
O3 Co1 N3 86.85(9) 4_665 1_656 y
O3 Co1 O1 103.67(8) 4_665 . y
O4 Co1 N1 90.75(9) 2_546 . y
O4 Co1 N3 85.42(9) 2_546 1_656 y
O4 Co1 O1 122.55(9) 2_546 . y
O4 Co1 O3 132.93(9) 2_546 4_665 y
C9 N1 C7 105.2(3) . . ?
Co1 N1 C7 125.7(2) . . ?
Co1 N1 C9 129.1(2) . . ?
C9 N2 C8 106.6(3) . . ?
C10 N2 C8 127.0(3) . . ?
C10 N2 C9 126.3(3) . . ?
C17 N3 C16 105.5(2) . . ?
Co1 N3 C16 128.6(2) 1_454 . ?
Co1 N3 C17 125.0(2) 1_454 . ?
C16 N4 C13 128.1(2) . . ?
C18 N4 C13 125.8(2) . . ?
C18 N4 C16 106.0(2) . . ?
C20 N5 C19 118.2(5) . . ?
C21 N5 C19 119.4(6) . . ?
C21 N5 C20 122.4(7) . . ?
Co1 O1 C1 126.98(19) . . ?
Co1 O3 C6 114.28(17) 4_566 . ?
Co1 O4 C6 163.3(2) 2_556 . ?
C5 S3 C2 91.69(14) . . ?
C20A N5A C19A 114(3) . . ?
C21A N5A C19A 114(4) . . ?
C21A N5A C20A 128(4) . . ?
H19d C19A N5A 109.5 . . ?
H19e C19A N5A 109.5 . . ?
H19e C19A H19d 109.5 . . ?
H19f C19A N5A 109.5 . . ?
H19f C19A H19d 109.5 . . ?
H19f C19A H19e 109.5 . . ?
H20d C20A N5A 109.5 . . ?
H20e C20A N5A 109.5 . . ?
H20e C20A H20d 109.5 . . ?
H20f C20A N5A 109.5 . . ?
H20f C20A H20d 109.5 . . ?
H20f C20A H20e 109.5 . . ?
O5A C21A N5A 126(4) . . ?
H21A C21A N5A 117(2) . . ?
H21A C21A O5A 117(3) . . ?

loop_
_geom_bond_atom_site_label_1
_geom_bond_atom_site_label_2
_geom_bond_distance
_geom_bond_site_symmetry_2
_geom_bond_publ_flag
C1 C2 1.504(4) . ?
C1 O1 1.273(3) . ?
C1 O2 1.227(3) . ?
C2 C3 1.355(4) . ?
C2 S3 1.719(3) . ?
C3 H3 0.9300 . ?
C3 C4 1.405(4) . ?
C4 H4 0.9300 . ?
C4 C5 1.361(4) . ?
C5 C6 1.476(4) . ?
C5 S3 1.724(3) . ?
C6 O3 1.259(3) . ?
C6 O4 1.245(3) . ?
C7 H7 0.9300 . ?
C7 C8 1.341(4) . ?
C7 N1 1.367(4) . ?
C8 H8 0.9300 . ?
C8 N2 1.373(4) . ?
C9 H9 0.9300 . ?
C9 N1 1.311(4) . ?
C9 N2 1.358(4) . ?
C10 C11 1.384(4) . ?
C10 C15 1.375(4) . ?
C10 N2 1.427(4) . ?
C11 H11 0.9300 . ?
C11 C12 1.378(4) . ?
C12 H12 0.9300 . ?
C12 C13 1.386(4) . ?
C13 C14 1.379(4) . ?
C13 N4 1.430(3) . ?
C14 H14 0.9300 . ?
C14 C15 1.377(4) . ?
C15 H15 0.9300 . ?
C16 H16 0.9300 . ?
C16 N3 1.309(3) . ?
C16 N4 1.357(3) . ?
C17 H17 0.9300 . ?
C17 C18 1.348(4) . ?
C17 N3 1.376(4) . ?
C18 H18 0.9300 . ?
C18 N4 1.379(4) . ?
C19 N5 1.433(8) . ?
C19 H19a 0.9600 . ?
C19 H19b 0.9600 . ?
C19 H19c 0.9600 . ?
C20 N5 1.452(7) . ?
C20 H20a 0.9600 . ?
C20 H20b 0.9600 . ?
C20 H20c 0.9600 . ?
C21 N5 1.328(7) . ?
C21 O5 1.238(7) . ?
C21 H21 0.9300 . ?
Co1 N1 2.090(2) . y
Co1 N3 2.138(2) 1_656 y
Co1 O1 1.990(2) . y
Co1 O3 2.0649(19) 4_665 y
Co1 O4 2.0035(19) 2_546 y
N5A C19A 1.46(3) . ?
N5A C20A 1.43(3) . ?
N5A C21A 1.32(3) . ?
C19A H19d 0.9600 . ?
C19A H19e 0.9600 . ?
C19A H19f 0.9600 . ?
C20A H20d 0.9600 . ?
C20A H20e 0.9600 . ?
C20A H20f 0.9600 . ?
C21A O5A 1.24(3) . ?
C21A H21A 0.9300 . ?

loop_
_geom_torsion_atom_site_label_1
_geom_torsion_atom_site_label_2
_geom_torsion_atom_site_label_3
_geom_torsion_atom_site_label_4
_geom_torsion
_geom_torsion_site_symmetry_1
_geom_torsion_site_symmetry_2
_geom_torsion_site_symmetry_3
_geom_torsion_site_symmetry_4
_geom_torsion_publ_flag
C1 C2 C3 C4 -179.0(3) . . . . ?
C2 C3 C4 C5 -0.2(3) . . . . ?
C3 C4 C5 C6 -180.0(2) . . . . ?
C3 C4 C5 S3 0.4(3) . . . . ?
C4 C5 C6 O3 177.1(3) . . . . ?
C4 C5 C6 O4 -3.8(3) . . . . ?
C5 C6 O3 Co1 165.8(2) . . . 4_566 ?
C5 C6 O4 Co1 -127.4(4) . . . 2_556 ?
C7 C8 N2 C9 0.2(3) . . . . ?
C7 C8 N2 C10 -177.1(2) . . . . ?
C7 N1 C9 N2 0.1(3) . . . . ?
C8 N2 C9 N1 -0.2(3) . . . . ?
C8 N2 C10 C11 -27.8(3) . . . . ?
C8 N2 C10 C15 151.0(3) . . . . ?
C9 N2 C10 C11 155.4(3) . . . . ?
C9 N2 C10 C15 -25.8(3) . . . . ?
C10 C11 C12 C13 -0.7(3) . . . . ?
C10 C15 C14 C13 -0.1(4) . . . . ?
C11 C12 C13 C14 0.1(4) . . . . ?
C11 C12 C13 N4 -179.6(3) . . . . ?
C12 C13 C14 C15 0.3(3) . . . . ?
C12 C13 N4 C16 12.2(4) . . . . ?
C12 C13 N4 C18 -168.8(3) . . . . ?
C13 N4 C16 N3 178.5(3) . . . . ?
C13 N4 C18 C17 -178.9(3) . . . . ?
C16 N3 C17 C18 -0.6(3) . . . . ?
C16 N4 C18 C17 0.3(3) . . . . ?
C19 N5 C21 O5 -1.4(10) . . . . ?
C20 N5 C21 O5 178.7(6) . . . . ?

loop_
_restr_equal_distance_atom_site_label_1
_restr_equal_distance_atom_site_label_2
_restr_equal_distance_site_symmetry_2
_restr_equal_distance_class_id
C19 C20 1 7
C19 C21 1 8
C19 N5 1 1
C20 C21 1 6
C20 N5 1 2
C21 N5 1 4
C21 O5 1 5
N5 O5 1 3
N5A O5A 1 3
C19A N5A 1 1
C19A C20A 1 7
C19A C21A 1 8
C20A N5A 1 2
C20A C21A 1 6
C21A N5A 1 4
C21A O5A 1 5

loop_
_restr_equal_distance_class_class_id
_restr_equal_distance_class_target_weight_param
_restr_equal_distance_class_average
_restr_equal_distance_class_esd
_restr_equal_distance_class_diff_max
1 0.0200 1.4479 0.0154 0.0154
2 0.0200 1.4410 0.0107 0.0107
3 0.0400 2.2796 0.0061 0.0061
4 0.0200 1.3251 0.0030 0.0030
5 0.0200 1.2382 0.0002 0.0002
6 0.0400 2.4539 0.0168 0.0168
7 0.0400 2.4538 0.0213 0.0213
8 0.0400 2.3614 0.0222 0.0222

loop_
_restr_U_similar_atom_site_label_1
_restr_U_similar_atom_site_label_2
_restr_U_similar_weight_param
N5A C19A 0.0400
N5A C20A 0.0400
N5A C21A 0.0400
C21A O5A 0.0800
